data_7125565
loop_
_publ_author_name
'Berkei, Michael'
'Bickley, Jamie F.'
'Heaton, Brian T.'
'Steiner, Alexander'

_publ_section_title
;
 Polymeric anionic networks using dibromine as a crosslinker; the
 preparation and crystal structure of [(C4H9)4N]2[Pt2Br10].(Br2)7 and
 [(C4H9)4N]2[PtBr4Cl2].(Br2)6.
;
_journal_issue 18
_journal_name_full 'Chemical communications (Cambridge, England)'
_journal_page_first 2180
_journal_page_last 2181
_journal_paper_doi 10.1039/b205712n
_journal_year 2002
_chemical_formula_sum 'C32 H72 Br24 N2 Pt2'
_chemical_formula_weight 2792.94
_space_group_IT_number 2
_space_group_name_Hall '-P 1'
_space_group_name_H-M_alt 'P -1'
_symmetry_cell_setting triclinic
_symmetry_space_group_name_H-M 'P -1'
_atom_sites_solution_hydrogens geom
_atom_sites_solution_primary direct
_atom_sites_solution_secondary difmap
_audit_creation_method SHELXL-97
_cell_angle_alpha 103.257(2)
_cell_angle_beta 101.864(2)
_cell_angle_gamma 93.605(2)
_cell_formula_units_Z 2
_cell_length_a 11.3186(12)
_cell_length_b 17.1659(19)
_cell_length_c 18.743(2)
_cell_measurement_temperature 150(2)
_cell_volume 3445.7(6)
_computing_cell_refinement SMART
_computing_data_collection 'SMART (Bruker, 2000)'
_computing_data_reduction 'SHELXTL (Bruker, 2000)'
_computing_structure_refinement 'SHELXL97 (Sheldrick, 1997)'
_computing_structure_solution 'SHELXS97 (Sheldrick, 1990)'
_diffrn_ambient_temperature 150(2)
_diffrn_measured_fraction_theta_full 0.994
_diffrn_measured_fraction_theta_max 0.994
_diffrn_measurement_device_type 'Bruker Apex CCD area detector'
_diffrn_measurement_method '\w scans'
_diffrn_radiation_monochromator graphite
_diffrn_radiation_source 'fine-focus sealed tube'
_diffrn_radiation_type MoK\a
_diffrn_radiation_wavelength 0.71073
_diffrn_reflns_av_R_equivalents 0.0000
_diffrn_reflns_av_sigmaI/netI 0.1990
_diffrn_reflns_limit_h_max 11
_diffrn_reflns_limit_h_min -12
_diffrn_reflns_limit_k_max 17
_diffrn_reflns_limit_k_min -18
_diffrn_reflns_limit_l_max 20
_diffrn_reflns_limit_l_min 0
_diffrn_reflns_number 8953
_diffrn_reflns_theta_full 22.49
_diffrn_reflns_theta_max 22.49
_diffrn_reflns_theta_min 1.15
_exptl_absorpt_coefficient_mu 17.997
_exptl_absorpt_correction_T_max 0.2942
_exptl_absorpt_correction_T_min 0.0616
_exptl_absorpt_correction_type empirical
_exptl_absorpt_process_details '(SADABS; Sheldrick, 2000)'
_exptl_crystal_colour red
_exptl_crystal_density_diffrn 2.692
_exptl_crystal_density_method 'not measured'
_exptl_crystal_description needle
_exptl_crystal_F_000 2548
_exptl_crystal_size_max 0.35
_exptl_crystal_size_mid 0.14
_exptl_crystal_size_min 0.09
_refine_diff_density_max 2.175
_refine_diff_density_min -2.529
_refine_diff_density_rms 0.325
_refine_ls_extinction_method none
_refine_ls_goodness_of_fit_ref 0.890
_refine_ls_hydrogen_treatment mixed
_refine_ls_matrix_type full
_refine_ls_number_parameters 534
_refine_ls_number_reflns 8953
_refine_ls_number_restraints 24
_refine_ls_restrained_S_all 0.890
_refine_ls_R_factor_all 0.1158
_refine_ls_R_factor_gt 0.0641
_refine_ls_shift/su_max 0.001
_refine_ls_shift/su_mean 0.000
_refine_ls_structure_factor_coef Fsqd
_refine_ls_weighting_details 'calc w=1/[\s^2^(Fo^2^)+(0.0000P)^2^+0.0000P] where P=(Fo^2^+2Fc^2^)/3'
_refine_ls_weighting_scheme calc
_refine_ls_wR_factor_gt 0.1573
_refine_ls_wR_factor_ref 0.1883
_reflns_number_gt 5409
_reflns_number_total 8953
_reflns_threshold_expression >2sigma(I)
_cod_data_source_file b205712n.txt
_cod_data_source_block mibe5m
_cod_depositor_comments
;
The following automatic conversions were performed:

data item '_symmetry_cell_setting' value 'Triclinic' was changed to
'triclinic' in accordance with the
/home/saulius/struct/COD-crude-data/automatic-downloads/DataCite-retrospective/RSC/depositions/lib/dictionaries/cif_core.dic
dictionary named 'cif_core.dic' version 2.4.2 last updated on
2011-04-26.

Automatic conversion script
Id: cif_fix_values 6909 2019-04-08 15:41:33Z antanas 
;
_cod_original_cell_volume 3445.7(7)
_cod_database_code 7125565

loop_
_symmetry_equiv_pos_as_xyz
'x, y, z'
'-x, -y, -z'

loop_
_atom_site_label
_atom_site_type_symbol
_atom_site_fract_x
_atom_site_fract_y
_atom_site_fract_z
_atom_site_U_iso_or_equiv
_atom_site_adp_type
_atom_site_occupancy
_atom_site_symmetry_multiplicity
_atom_site_calc_flag
_atom_site_refinement_flags
Br1 Br 0.64155(18) 1.05184(12) 0.02961(11) 0.0270(5) Uani 1 1 d .
Br2 Br 0.6137(2) 0.83812(13) -0.01406(11) 0.0360(6) Uani 1 1 d .
Br3 Br 0.7185(2) 0.94636(13) 0.16893(11) 0.0341(6) Uani 1 1 d .
Br4 Br 0.4284(2) 0.84112(13) 0.11132(12) 0.0365(6) Uani 1 1 d .
Br5 Br 0.4620(2) 1.04683(12) 0.16036(11) 0.0302(6) Uani 1 1 d .
Br6 Br 1.0891(2) 0.66212(13) 0.39566(12) 0.0357(6) Uani 1 1 d .
Br7 Br 1.09365(19) 0.45623(13) 0.35336(11) 0.0328(6) Uani 1 1 d .
Br8 Br 0.87010(19) 0.43739(12) 0.45685(11) 0.0290(5) Uani 1 1 d .
Br9 Br 0.82343(19) 0.53384(13) 0.30627(11) 0.0342(6) Uani 1 1 d .
Br10 Br 0.85975(19) 0.64740(13) 0.48776(11) 0.0306(6) Uani 1 1 d .
Br11 Br 0.8110(2) 0.78405(15) 0.40010(13) 0.0468(7) Uani 1 1 d .
Br12 Br 0.7628(3) 0.8819(2) 0.3382(2) 0.0798(10) Uani 1 1 d .
Br13 Br 0.4719(3) 0.95128(19) 0.40913(14) 0.0646(9) Uani 1 1 d .
Br14 Br 0.4683(2) 0.98910(14) 0.29860(12) 0.0395(6) Uani 1 1 d .
Br15 Br 0.1818(2) 0.90482(15) 0.68230(15) 0.0554(8) Uani 1 1 d .
Br16 Br 0.0656(3) 0.79932(17) 0.58968(15) 0.0677(9) Uani 1 1 d .
Br17 Br 0.5782(2) 0.57418(15) 0.43062(14) 0.0475(7) Uani 1 1 d .
Br18 Br 0.3714(2) 0.53105(14) 0.40074(13) 0.0429(7) Uani 1 1 d .
Br19 Br 0.1070(2) 0.49357(13) 0.20576(12) 0.0371(6) Uani 1 1 d .
Br20 Br 0.1236(2) 0.51918(16) 0.09103(14) 0.0542(8) Uani 1 1 d .
Br21 Br -0.0254(3) 0.0362(2) 0.1249(2) 0.0894(12) Uani 1 1 d .
Br22 Br 0.1780(2) 0.03713(16) 0.12613(16) 0.0590(8) Uani 1 1 d .
Br23 Br 0.2079(3) 0.57025(17) 0.91981(19) 0.0826(11) Uani 1 1 d .
Br24 Br 0.3173(2) 0.68735(14) 0.99874(13) 0.0430(7) Uani 1 1 d .
C1 C 0.091(2) 0.8634(13) 0.2403(12) 0.042(7) Uani 1 1 d .
H1A H 0.0270 0.8940 0.2199 0.051 Uiso 1 1 calc R
H1B H 0.1675 0.8831 0.2286 0.051 Uiso 1 1 calc R
C2 C 0.109(2) 0.8848(12) 0.3247(14) 0.056(8) Uani 1 1 d D
H2A H 0.1815 0.8618 0.3472 0.067 Uiso 1 1 calc R
H2B H 0.0376 0.8606 0.3382 0.067 Uiso 1 1 calc R
C3 C 0.125(2) 0.9750(12) 0.3569(12) 0.063(9) Uani 1 1 d D
H3A H 0.1972 0.9988 0.3440 0.076 Uiso 1 1 calc R
H3B H 0.0532 0.9978 0.3335 0.076 Uiso 1 1 calc R
C4 C 0.140(3) 0.9973(18) 0.4391(12) 0.087(11) Uani 1 1 d D
H4A H 0.0640 0.9812 0.4519 0.131 Uiso 1 1 calc R
H4B H 0.1608 1.0558 0.4579 0.131 Uiso 1 1 calc R
H4C H 0.2054 0.9700 0.4623 0.131 Uiso 1 1 calc R
C5 C 0.150(2) 0.7267(13) 0.2325(13) 0.044(7) Uani 1 1 d .
H5A H 0.1438 0.7310 0.2851 0.053 Uiso 1 1 calc R
H5B H 0.1260 0.6697 0.2046 0.053 Uiso 1 1 calc R
C6 C 0.280(2) 0.7474(13) 0.2329(12) 0.049(7) Uani 1 1 d D
H6A H 0.3051 0.8052 0.2575 0.059 Uiso 1 1 calc R
H6B H 0.2907 0.7372 0.1806 0.059 Uiso 1 1 calc R
C7 C 0.3580(19) 0.6966(13) 0.2752(12) 0.039(6) Uani 1 1 d D
H7A H 0.3496 0.7089 0.3280 0.047 Uiso 1 1 calc R
H7B H 0.3291 0.6389 0.2522 0.047 Uiso 1 1 calc R
C8 C 0.487(2) 0.7120(18) 0.2739(19) 0.091(11) Uani 1 1 d D
H8A H 0.4974 0.6933 0.2222 0.137 Uiso 1 1 calc R
H8B H 0.5364 0.6829 0.3062 0.137 Uiso 1 1 calc R
H8C H 0.5141 0.7699 0.2922 0.137 Uiso 1 1 calc R
C9 C -0.0690(19) 0.7509(13) 0.2054(12) 0.040(6) Uani 1 1 d .
H9A H -0.0685 0.7596 0.2596 0.048 Uiso 1 1 calc R
H9B H -0.1250 0.7865 0.1849 0.048 Uiso 1 1 calc R
C10 C -0.1179(19) 0.6676(13) 0.1679(13) 0.045(7) Uani 1 1 d D
H10A H -0.0722 0.6314 0.1945 0.054 Uiso 1 1 calc R
H10B H -0.1061 0.6554 0.1158 0.054 Uiso 1 1 calc R
C11 C -0.2514(17) 0.6513(13) 0.1658(13) 0.045(7) Uani 1 1 d D
H11A H -0.2732 0.5922 0.1540 0.054 Uiso 1 1 calc R
H11B H -0.2645 0.6741 0.2167 0.054 Uiso 1 1 calc R
C12 C -0.335(2) 0.6836(14) 0.1116(15) 0.060(8) Uani 1 1 d D
H12A H -0.3210 0.7426 0.1261 0.089 Uiso 1 1 calc R
H12B H -0.4190 0.6660 0.1115 0.089 Uiso 1 1 calc R
H12C H -0.3201 0.6638 0.0612 0.089 Uiso 1 1 calc R
C13 C 0.065(2) 0.7650(15) 0.1169(13) 0.048(7) Uani 1 1 d .
H13A H 0.0515 0.7065 0.0926 0.058 Uiso 1 1 calc R
H13B H 0.1478 0.7851 0.1146 0.058 Uiso 1 1 calc R
C14 C -0.029(3) 0.8082(18) 0.0714(13) 0.081(11) Uani 1 1 d D
H14A H -0.1116 0.7927 0.0775 0.097 Uiso 1 1 calc R
H14B H -0.0100 0.8673 0.0911 0.097 Uiso 1 1 calc R
C15 C -0.027(3) 0.7851(18) -0.0118(14) 0.101(12) Uiso 1 1 d D
H15A H -0.0620 0.8265 -0.0360 0.122 Uiso 1 1 calc R
H15B H 0.0589 0.7847 -0.0164 0.122 Uiso 1 1 calc R
C16 C -0.093(3) 0.7065(19) -0.0516(16) 0.118(15) Uani 1 1 d D
H16A H -0.0596 0.6652 -0.0276 0.177 Uiso 1 1 calc R
H16B H -0.0860 0.6940 -0.1041 0.177 Uiso 1 1 calc R
H16C H -0.1792 0.7073 -0.0499 0.177 Uiso 1 1 calc R
C17 C 0.505(2) 0.3873(11) 0.2529(12) 0.036(6) Uani 1 1 d .
H17A H 0.5860 0.4183 0.2753 0.043 Uiso 1 1 calc R
H17B H 0.4472 0.4142 0.2807 0.043 Uiso 1 1 calc R
C18 C 0.467(2) 0.3941(11) 0.1694(12) 0.048(7) Uani 1 1 d D
H18A H 0.5222 0.3665 0.1402 0.057 Uiso 1 1 calc R
H18B H 0.3834 0.3664 0.1468 0.057 Uiso 1 1 calc R
C19 C 0.470(2) 0.4792(12) 0.1645(11) 0.041(6) Uani 1 1 d D
H19A H 0.5504 0.5080 0.1926 0.049 Uiso 1 1 calc R
H19B H 0.4081 0.5047 0.1896 0.049 Uiso 1 1 calc R
C20 C 0.447(2) 0.4901(16) 0.0855(12) 0.059(8) Uani 1 1 d D
H20A H 0.5161 0.4751 0.0635 0.089 Uiso 1 1 calc R
H20B H 0.4364 0.5465 0.0866 0.089 Uiso 1 1 calc R
H20C H 0.3730 0.4557 0.0550 0.089 Uiso 1 1 calc R
C21 C 0.590(2) 0.2565(13) 0.2222(13) 0.043(7) Uani 1 1 d .
H21A H 0.5862 0.2022 0.2320 0.052 Uiso 1 1 calc R
H21B H 0.5542 0.2499 0.1680 0.052 Uiso 1 1 calc R
C22 C 0.721(2) 0.2907(13) 0.2388(14) 0.049(7) Uani 1 1 d D
H22A H 0.7265 0.3461 0.2316 0.059 Uiso 1 1 calc R
H22B H 0.7602 0.2935 0.2918 0.059 Uiso 1 1 calc R
C23 C 0.7865(19) 0.2393(12) 0.1879(11) 0.041(6) Uani 1 1 d D
H23A H 0.7524 0.2420 0.1356 0.049 Uiso 1 1 calc R
H23B H 0.7707 0.1827 0.1904 0.049 Uiso 1 1 calc R
C24 C 0.922(2) 0.2624(15) 0.2059(17) 0.077(10) Uani 1 1 d D
H24A H 0.9389 0.3143 0.1945 0.115 Uiso 1 1 calc R
H24B H 0.9593 0.2211 0.1753 0.115 Uiso 1 1 calc R
H24C H 0.9553 0.2667 0.2593 0.115 Uiso 1 1 calc R
C25 C 0.558(2) 0.3203(13) 0.3481(12) 0.040(6) Uani 1 1 d .
H25A H 0.5031 0.3527 0.3743 0.048 Uiso 1 1 calc R
H25B H 0.6386 0.3526 0.3620 0.048 Uiso 1 1 calc R
C26 C 0.571(2) 0.2430(14) 0.3771(10) 0.047(7) Uani 1 1 d D
H26A H 0.4922 0.2087 0.3605 0.057 Uiso 1 1 calc R
H26B H 0.6311 0.2125 0.3541 0.057 Uiso 1 1 calc R
C27 C 0.611(2) 0.2598(15) 0.4600(10) 0.067(9) Uani 1 1 d D
H27A H 0.5518 0.2918 0.4825 0.080 Uiso 1 1 calc R
H27B H 0.6904 0.2934 0.4761 0.080 Uiso 1 1 calc R
C28 C 0.622(3) 0.1861(15) 0.4911(13) 0.064(8) Uani 1 1 d D
H28A H 0.5414 0.1626 0.4916 0.096 Uiso 1 1 calc R
H28B H 0.6725 0.2016 0.5425 0.096 Uiso 1 1 calc R
H28C H 0.6603 0.1464 0.4593 0.096 Uiso 1 1 calc R
C29 C 0.388(2) 0.2581(13) 0.2417(13) 0.045(7) Uani 1 1 d .
H29A H 0.3964 0.2053 0.2538 0.054 Uiso 1 1 calc R
H29B H 0.3636 0.2478 0.1862 0.054 Uiso 1 1 calc R
C30 C 0.284(2) 0.2945(16) 0.2746(13) 0.058(8) Uani 1 1 d D
H30A H 0.3089 0.3532 0.2942 0.069 Uiso 1 1 calc R
H30B H 0.2130 0.2878 0.2319 0.069 Uiso 1 1 calc R
C31 C 0.241(4) 0.2668(17) 0.3330(19) 0.125(14) Uiso 1 1 d D
H31A H 0.1629 0.2884 0.3365 0.151 Uiso 1 1 calc R
H31B H 0.2996 0.2916 0.3812 0.151 Uiso 1 1 calc R
C32 C 0.222(3) 0.1777(15) 0.3264(15) 0.073(9) Uiso 1 1 d D
H32A H 0.1596 0.1520 0.2809 0.109 Uiso 1 1 calc R
H32B H 0.1956 0.1684 0.3707 0.109 Uiso 1 1 calc R
H32C H 0.2984 0.1547 0.3233 0.109 Uiso 1 1 calc R
N1 N 0.0591(16) 0.7772(9) 0.1984(9) 0.031(5) Uani 1 1 d .
N2 N 0.5109(15) 0.3061(10) 0.2669(9) 0.031(5) Uani 1 1 d .
Pt1 Pt 0.53785(7) 0.94341(5) 0.07153(4) 0.0232(3) Uani 1 1 d .
Pt2 Pt 0.97681(7) 0.55083(5) 0.42192(4) 0.0246(3) Uani 1 1 d .

loop_
_atom_site_aniso_label
_atom_site_aniso_U_11
_atom_site_aniso_U_22
_atom_site_aniso_U_33
_atom_site_aniso_U_23
_atom_site_aniso_U_13
_atom_site_aniso_U_12
Br1 0.0214(12) 0.0219(12) 0.0316(11) -0.0006(10) 0.0022(9) -0.0044(9)
Br2 0.0458(16) 0.0272(13) 0.0318(11) -0.0018(10) 0.0092(11) 0.0132(11)
Br3 0.0286(14) 0.0363(14) 0.0310(11) 0.0019(10) -0.0016(10) 0.0072(11)
Br4 0.0441(16) 0.0231(13) 0.0359(12) -0.0036(10) 0.0099(11) -0.0068(11)
Br5 0.0336(14) 0.0215(12) 0.0300(11) -0.0047(10) 0.0073(10) 0.0031(10)
Br6 0.0280(14) 0.0319(14) 0.0452(13) 0.0080(11) 0.0078(11) -0.0037(10)
Br7 0.0247(13) 0.0317(13) 0.0373(12) -0.0010(10) 0.0071(10) 0.0046(10)
Br8 0.0194(12) 0.0259(12) 0.0354(11) 0.0024(10) -0.0002(10) -0.0053(10)
Br9 0.0237(13) 0.0373(14) 0.0332(11) 0.0027(11) -0.0043(10) -0.0004(10)
Br10 0.0226(13) 0.0270(13) 0.0377(11) 0.0021(10) 0.0030(10) 0.0035(10)
Br11 0.0437(17) 0.0407(15) 0.0503(14) 0.0042(12) 0.0041(12) 0.0115(12)
Br12 0.067(2) 0.081(2) 0.124(3) 0.063(2) 0.043(2) 0.0432(18)
Br13 0.062(2) 0.091(2) 0.0410(14) 0.0187(15) 0.0122(14) 0.0006(17)
Br14 0.0403(16) 0.0402(15) 0.0314(11) -0.0037(11) 0.0089(11) -0.0001(12)
Br15 0.0450(18) 0.0345(15) 0.0720(17) -0.0043(13) 0.0001(14) 0.0055(12)
Br16 0.062(2) 0.0535(18) 0.0656(17) -0.0162(15) -0.0010(15) 0.0145(15)
Br17 0.0310(15) 0.0423(16) 0.0628(15) -0.0001(13) 0.0106(13) 0.0044(12)
Br18 0.0284(14) 0.0406(15) 0.0501(14) -0.0072(12) 0.0083(12) 0.0030(11)
Br19 0.0301(14) 0.0336(14) 0.0411(12) 0.0001(11) 0.0055(11) -0.0013(11)
Br20 0.0599(19) 0.0544(18) 0.0469(14) 0.0053(13) 0.0173(13) 0.0062(14)
Br21 0.044(2) 0.073(2) 0.151(3) 0.017(2) 0.031(2) 0.0153(17)
Br22 0.0480(18) 0.0488(17) 0.0797(18) 0.0032(15) 0.0280(15) 0.0047(14)
Br23 0.061(2) 0.0490(19) 0.101(2) -0.0291(18) -0.0048(18) -0.0122(15)
Br24 0.0343(15) 0.0351(14) 0.0487(13) -0.0018(12) 0.0003(12) -0.0012(11)
C1 0.033(15) 0.037(15) 0.048(14) -0.004(12) 0.011(12) -0.009(12)
C2 0.047(18) 0.033(16) 0.075(18) -0.003(14) 0.006(15) 0.000(13)
C3 0.06(2) 0.039(17) 0.071(18) -0.017(15) 0.004(15) 0.014(14)
C4 0.07(2) 0.09(2) 0.07(2) -0.026(18) -0.010(17) 0.016(18)
C5 0.061(19) 0.021(13) 0.055(15) 0.006(12) 0.025(14) 0.005(13)
C6 0.053(19) 0.045(17) 0.044(14) -0.005(13) 0.021(14) -0.013(14)
C7 0.041(17) 0.027(14) 0.053(14) 0.020(12) 0.007(13) -0.003(12)
C8 0.06(2) 0.09(3) 0.12(3) 0.03(2) 0.03(2) 0.04(2)
C9 0.022(14) 0.049(16) 0.046(13) 0.008(13) 0.009(11) -0.011(12)
C10 0.07(2) 0.024(14) 0.048(14) 0.011(12) 0.013(14) 0.012(13)
C11 0.030(16) 0.022(13) 0.079(18) -0.003(13) 0.024(14) -0.009(11)
C12 0.021(16) 0.042(17) 0.10(2) 0.024(16) -0.026(15) -0.012(12)
C13 0.025(15) 0.062(18) 0.067(17) 0.039(15) 0.004(13) 0.004(13)
C14 0.10(3) 0.08(2) 0.058(17) -0.011(17) 0.037(18) -0.036(19)
C16 0.13(3) 0.13(3) 0.058(19) -0.03(2) 0.03(2) -0.01(3)
C17 0.038(15) 0.006(12) 0.061(15) -0.001(11) 0.014(12) 0.006(10)
C18 0.07(2) 0.023(14) 0.046(14) -0.005(12) 0.009(13) -0.001(12)
C19 0.020(14) 0.038(15) 0.058(15) -0.003(13) 0.008(12) 0.007(11)
C20 0.06(2) 0.07(2) 0.065(17) 0.050(16) 0.012(15) 0.034(16)
C21 0.045(17) 0.026(14) 0.056(15) 0.002(12) 0.014(13) 0.002(12)
C22 0.048(18) 0.025(14) 0.070(17) -0.007(13) 0.027(14) -0.008(12)
C23 0.062(19) 0.019(13) 0.035(12) -0.001(11) 0.006(12) -0.008(12)
C24 0.08(3) 0.032(17) 0.11(2) -0.014(17) 0.03(2) 0.010(16)
C25 0.044(16) 0.032(14) 0.043(13) -0.002(12) 0.019(12) 0.006(12)
C26 0.051(18) 0.042(16) 0.034(12) -0.014(12) -0.006(12) 0.029(13)
C27 0.06(2) 0.07(2) 0.040(14) -0.021(15) 0.016(14) -0.023(16)
C28 0.09(2) 0.06(2) 0.032(13) 0.016(14) 0.000(14) -0.010(17)
C29 0.07(2) 0.025(14) 0.046(14) 0.016(12) 0.018(14) 0.008(13)
C30 0.08(2) 0.053(18) 0.056(15) 0.028(14) 0.012(15) 0.056(16)
N1 0.047(13) 0.007(9) 0.041(10) 0.007(8) 0.010(10) 0.005(9)
N2 0.023(11) 0.019(10) 0.038(10) -0.003(9) -0.002(9) -0.009(8)
Pt1 0.0221(5) 0.0162(5) 0.0255(4) -0.0032(4) 0.0027(4) -0.0006(4)
Pt2 0.0164(5) 0.0214(5) 0.0303(4) 0.0007(4) 0.0003(4) -0.0023(4)

loop_
_atom_type_symbol
_atom_type_description
_atom_type_scat_dispersion_real
_atom_type_scat_dispersion_imag
_atom_type_scat_source
C C 0.0033 0.0016 'International Tables Vol C Tables 4.2.6.8 and 6.1.1.4'
H H 0.0000 0.0000 'International Tables Vol C Tables 4.2.6.8 and 6.1.1.4'
N N 0.0061 0.0033 'International Tables Vol C Tables 4.2.6.8 and 6.1.1.4'
Br Br -0.2901 2.4595 'International Tables Vol C Tables 4.2.6.8 and 6.1.1.4'
Pt Pt -1.7033 8.3905 'International Tables Vol C Tables 4.2.6.8 and 6.1.1.4'

loop_
_geom_angle_atom_site_label_1
_geom_angle_atom_site_label_2
_geom_angle_atom_site_label_3
_geom_angle
_geom_angle_site_symmetry_1
_geom_angle_site_symmetry_3
Pt1 Br1 Pt1 94.08(7) 2_675 .
Pt2 Br8 Pt2 94.94(7) . 2_766
N1 C1 C2 118.7(19) . .
C1 C2 C3 112(2) . .
C4 C3 C2 113(2) . .
C6 C5 N1 116.9(19) . .
C5 C6 C7 110(2) . .
C8 C7 C6 112(2) . .
C10 C9 N1 116.2(17) . .
C9 C10 C11 112.4(18) . .
C12 C11 C10 116(2) . .
N1 C13 C14 113.8(19) . .
C15 C14 C13 110(3) . .
C16 C15 C14 113(2) . .
N2 C17 C18 118.4(16) . .
C19 C18 C17 111.9(16) . .
C18 C19 C20 114.5(19) . .
C22 C21 N2 115.6(16) . .
C23 C22 C21 110.2(17) . .
C22 C23 C24 114.6(18) . .
N2 C25 C26 114.8(16) . .
C27 C26 C25 113.1(18) . .
C26 C27 C28 115(2) . .
N2 C29 C30 117.7(19) . .
C31 C30 C29 122(2) . .
C30 C31 C32 119(3) . .
C1 N1 C13 111.6(18) . .
C1 N1 C5 109.4(17) . .
C13 N1 C5 106.7(16) . .
C1 N1 C9 107.6(15) . .
C13 N1 C9 111.1(17) . .
C5 N1 C9 110.5(17) . .
C25 N2 C17 105.1(16) . .
C25 N2 C29 111.8(17) . .
C17 N2 C29 110.9(17) . .
C25 N2 C21 112.2(18) . .
C17 N2 C21 112.5(17) . .
C29 N2 C21 104.6(15) . .
Br4 Pt1 Br3 91.49(8) . .
Br4 Pt1 Br2 90.09(8) . .
Br3 Pt1 Br2 89.11(8) . .
Br4 Pt1 Br5 88.52(7) . .
Br3 Pt1 Br5 89.93(7) . .
Br2 Pt1 Br5 178.30(8) . .
Br4 Pt1 Br1 91.97(8) . 2_675
Br3 Pt1 Br1 176.46(8) . 2_675
Br2 Pt1 Br1 91.64(7) . 2_675
Br5 Pt1 Br1 89.40(7) . 2_675
Br4 Pt1 Br1 177.29(8) . .
Br3 Pt1 Br1 90.60(8) . .
Br2 Pt1 Br1 91.67(8) . .
Br5 Pt1 Br1 89.75(7) . .
Br1 Pt1 Br1 85.92(7) 2_675 .
Br6 Pt2 Br9 91.54(8) . .
Br6 Pt2 Br10 89.11(8) . .
Br9 Pt2 Br10 89.47(8) . .
Br6 Pt2 Br7 89.70(8) . .
Br9 Pt2 Br7 89.54(7) . .
Br10 Pt2 Br7 178.44(9) . .
Br6 Pt2 Br8 176.40(8) . .
Br9 Pt2 Br8 92.05(8) . .
Br10 Pt2 Br8 90.64(7) . .
Br7 Pt2 Br8 90.60(7) . .
Br6 Pt2 Br8 91.36(8) . 2_766
Br9 Pt2 Br8 177.11(8) . 2_766
Br10 Pt2 Br8 90.57(7) . 2_766
Br7 Pt2 Br8 90.47(7) . 2_766
Br8 Pt2 Br8 85.06(7) . 2_766

loop_
_geom_bond_atom_site_label_1
_geom_bond_atom_site_label_2
_geom_bond_distance
_geom_bond_site_symmetry_2
Br1 Pt1 2.496(2) 2_675
Br1 Pt1 2.497(2) .
Br2 Pt1 2.451(2) .
Br3 Pt1 2.434(2) .
Br4 Pt1 2.425(2) .
Br5 Pt1 2.4668(19) .
Br6 Pt2 2.427(2) .
Br7 Pt2 2.459(2) .
Br8 Pt2 2.509(2) .
Br8 Pt2 2.517(2) 2_766
Br9 Pt2 2.428(2) .
Br10 Pt2 2.457(2) .
Br11 Br12 2.283(4) .
Br13 Br14 2.302(4) .
Br15 Br16 2.311(4) .
Br17 Br18 2.322(3) .
Br19 Br20 2.333(3) .
Br21 Br22 2.297(4) .
Br23 Br24 2.309(3) .
C1 N1 1.49(2) .
C1 C2 1.51(3) .
C2 C3 1.512(19) .
C3 C4 1.47(2) .
C5 C6 1.49(3) .
C5 N1 1.52(3) .
C6 C7 1.514(19) .
C7 C8 1.48(2) .
C9 C10 1.46(3) .
C9 N1 1.53(3) .
C10 C11 1.511(19) .
C11 C12 1.47(2) .
C13 N1 1.51(3) .
C13 C14 1.56(4) .
C14 C15 1.52(2) .
C15 C16 1.46(2) .
C17 N2 1.48(3) .
C17 C18 1.57(3) .
C18 C19 1.485(19) .
C19 C20 1.51(2) .
C21 C22 1.51(3) .
C21 N2 1.51(2) .
C22 C23 1.489(19) .
C23 C24 1.51(2) .
C25 N2 1.46(3) .
C25 C26 1.55(3) .
C26 C27 1.480(19) .
C27 C28 1.51(2) .
C29 N2 1.50(3) .
C29 C30 1.54(3) .
C30 C31 1.44(2) .
C31 C32 1.50(2) .
Pt1 Br1 2.496(2) 2_675
Pt2 Br8 2.517(2) 2_766

loop_
_geom_torsion_atom_site_label_1
_geom_torsion_atom_site_label_2
_geom_torsion_atom_site_label_3
_geom_torsion_atom_site_label_4
_geom_torsion
_geom_torsion_site_symmetry_1
_geom_torsion_site_symmetry_4
N1 C1 C2 C3 -173(2) . .
C1 C2 C3 C4 179(2) . .
N1 C5 C6 C7 174.7(17) . .
C5 C6 C7 C8 177(2) . .
N1 C9 C10 C11 -169.7(19) . .
C9 C10 C11 C12 75(3) . .
N1 C13 C14 C15 -174(2) . .
C13 C14 C15 C16 80(4) . .
N2 C17 C18 C19 -177.6(18) . .
C17 C18 C19 C20 174(2) . .
N2 C21 C22 C23 -176(2) . .
C21 C22 C23 C24 -173(2) . .
N2 C25 C26 C27 -176(2) . .
C25 C26 C27 C28 179(2) . .
N2 C29 C30 C31 -103(3) . .
C29 C30 C31 C32 -44(5) . .
C2 C1 N1 C13 -171(2) . .
C2 C1 N1 C5 -53(3) . .
C2 C1 N1 C9 67(3) . .
C14 C13 N1 C1 -64(3) . .
C14 C13 N1 C5 176(2) . .
C14 C13 N1 C9 56(3) . .
C6 C5 N1 C1 -59(2) . .
C6 C5 N1 C13 62(2) . .
C6 C5 N1 C9 -177.5(17) . .
C10 C9 N1 C1 -180(2) . .
C10 C9 N1 C13 58(3) . .
C10 C9 N1 C5 -61(2) . .
C26 C25 N2 C17 179.3(19) . .
C26 C25 N2 C29 59(2) . .
C26 C25 N2 C21 -58(2) . .
C18 C17 N2 C25 176(2) . .
C18 C17 N2 C29 -63(2) . .
C18 C17 N2 C21 53(3) . .
C30 C29 N2 C25 61(3) . .
C30 C29 N2 C17 -56(2) . .
C30 C29 N2 C21 -177.4(19) . .
C22 C21 N2 C25 -57(3) . .
C22 C21 N2 C17 61(3) . .
C22 C21 N2 C29 -178(2) . .
Pt1 Br1 Pt1 Br4 -39.0(15) 2_675 .
Pt1 Br1 Pt1 Br3 -179.34(7) 2_675 .
Pt1 Br1 Pt1 Br2 91.53(7) 2_675 .
Pt1 Br1 Pt1 Br5 -89.41(7) 2_675 .
Pt1 Br1 Pt1 Br1 0.0 2_675 2_675
Pt2 Br8 Pt2 Br6 -4.4(12) 2_766 .
Pt2 Br8 Pt2 Br9 179.98(8) 2_766 .
Pt2 Br8 Pt2 Br10 -90.52(7) 2_766 .
Pt2 Br8 Pt2 Br7 90.42(8) 2_766 .
Pt2 Br8 Pt2 Br8 0.0 2_766 2_766
